data_7032107
loop_
_publ_author_name
'Lv, Xiaofeng'
'Liu, Lu'
'Huang, Chao'
'Guo, Li'an'
'Wu, Jie'
'Hou, Hongwei'
'Fan, Yaoting'

_publ_section_title
;
 Metal-organic frameworks based on the
 [1,1':3',1''-terphenyl]-3,3'',5,5''-tetracarboxylic acid ligand:
 syntheses, structures and magnetic properties.
;
_journal_issue 41
_journal_name_full 'Dalton transactions (Cambridge, England : 2003)'
_journal_page_first 15475
_journal_page_last 15481
_journal_paper_doi 10.1039/c4dt02342k
_journal_volume 43
_journal_year 2014
_chemical_formula_moiety 'C32 H18 Mn2 N2 O9'
_chemical_formula_sum 'C32 H23 Mn2 N2 O10.5'
_chemical_formula_weight 713.40
_chemical_name_common {[Mn2(TPTA)(2,2'-bpy)(H2O)]1.5H2O}n
_chemical_name_systematic
; 
 ? 
;
_space_group_IT_number 2
_symmetry_cell_setting triclinic
_symmetry_space_group_name_Hall '-P 1'
_symmetry_space_group_name_H-M 'P -1'
_atom_sites_solution_hydrogens geom
_atom_sites_solution_primary direct
_atom_sites_solution_secondary difmap
_audit_creation_method SHELXL-97
_cell_angle_alpha 92.87(3)
_cell_angle_beta 98.72(3)
_cell_angle_gamma 96.33(3)
_cell_formula_units_Z 2
_cell_length_a 9.7207(19)
_cell_length_b 10.111(2)
_cell_length_c 15.286(3)
_cell_measurement_reflns_used 3937
_cell_measurement_temperature 293(2)
_cell_measurement_theta_max 28.0490
_cell_measurement_theta_min 2.0311
_cell_volume 1472.6(5)
_computing_cell_refinement 'CrystalClear (Rigaku/MSC Inc., 2006)'
_computing_data_collection 'CrystalClear (Rigaku/MSC Inc., 2006)'
_computing_data_reduction 'CrystalClear (Rigaku/MSC Inc., 2006)'
_computing_molecular_graphics SHELXTL
_computing_publication_material SHELXTL
_computing_structure_refinement 'SHELXL-97 (Sheldrick, 1997)'
_computing_structure_solution 'SHELXS-97 (Sheldrick, 1990)'
_diffrn_ambient_temperature 293(2)
_diffrn_measured_fraction_theta_full 0.988
_diffrn_measured_fraction_theta_max 0.988
_diffrn_measurement_device_type Saturn724
_diffrn_measurement_method dtprofit.ref
_diffrn_radiation_monochromator graphite
_diffrn_radiation_source 'fine-focus sealed tube'
_diffrn_radiation_type MoK\a
_diffrn_radiation_wavelength 0.71073
_diffrn_reflns_av_R_equivalents 0.0496
_diffrn_reflns_av_unetI/netI 0.0623
_diffrn_reflns_limit_h_max 11
_diffrn_reflns_limit_h_min -11
_diffrn_reflns_limit_k_max 12
_diffrn_reflns_limit_k_min -12
_diffrn_reflns_limit_l_max 18
_diffrn_reflns_limit_l_min -18
_diffrn_reflns_number 15427
_diffrn_reflns_theta_full 25.50
_diffrn_reflns_theta_max 25.50
_diffrn_reflns_theta_min 2.13
_diffrn_standards_decay_% none
_exptl_absorpt_coefficient_mu 0.924
_exptl_absorpt_correction_T_max 0.8663
_exptl_absorpt_correction_T_min 0.8296
_exptl_absorpt_correction_type multi-scan
_exptl_absorpt_process_details sadabs
_exptl_crystal_colour yellow
_exptl_crystal_density_diffrn 1.609
_exptl_crystal_density_method 'not measured'
_exptl_crystal_description block
_exptl_crystal_F_000 726
_exptl_crystal_size_max 0.21
_exptl_crystal_size_mid 0.17
_exptl_crystal_size_min 0.16
_platon_squeeze_details ' ?'
_refine_diff_density_max 0.554
_refine_diff_density_min -0.315
_refine_diff_density_rms 0.076
_refine_ls_extinction_method none
_refine_ls_goodness_of_fit_ref 1.021
_refine_ls_hydrogen_treatment constr
_refine_ls_matrix_type full
_refine_ls_number_parameters 406
_refine_ls_number_reflns 5412
_refine_ls_number_restraints 0
_refine_ls_restrained_S_all 1.021
_refine_ls_R_factor_all 0.0722
_refine_ls_R_factor_gt 0.0524
_refine_ls_shift/su_max 0.001
_refine_ls_shift/su_mean 0.000
_refine_ls_structure_factor_coef Fsqd
_refine_ls_weighting_details 'calc w=1/[\s^2^(Fo^2^)+(0.0584P)^2^+0.8515P] where P=(Fo^2^+2Fc^2^)/3'
_refine_ls_weighting_scheme calc
_refine_ls_wR_factor_gt 0.1179
_refine_ls_wR_factor_ref 0.1299
_reflns_number_gt 4209
_reflns_number_total 5412
_reflns_threshold_expression >2sigma(I)
_cod_data_source_file c4dt02342k2.cif
_cod_data_source_block 3
_cod_depositor_comments
;
The following automatic conversions were performed:

'_exptl_absorpt_correction_type' value 'Multi-scan' changed to
'multi-scan' according to
/usr/data/users/saulius/crontab/automatic-downloads/rss-feeds/RSC/lib/dictionaries/cif_core.dic
dictionary named 'cif_core.dic' version 2.4.2 from 2011-04-26.

Automatic conversion script
Id: cif_fix_values 2281 2013-09-26 08:29:07Z andrius 

 Adding full bibliography for 7032105--7032109.cif.
;
_cod_original_cell_volume 1472.7(5)
_cod_original_formula_sum 'C32 H23 Mn2 N2 O10.50'
_cod_database_code 7032107

loop_
_symmetry_equiv_pos_as_xyz
'x, y, z'
'-x, -y, -z'

loop_
_atom_site_label
_atom_site_type_symbol
_atom_site_fract_x
_atom_site_fract_y
_atom_site_fract_z
_atom_site_U_iso_or_equiv
_atom_site_adp_type
_atom_site_occupancy
_atom_site_symmetry_multiplicity
_atom_site_calc_flag
_atom_site_refinement_flags
Mn1 Mn -0.03612(6) -0.52517(5) 0.83219(4) 0.02679(17) Uani 1 1 d .
Mn2 Mn -0.11066(5) 0.23339(5) 0.67532(3) 0.02517(16) Uani 1 1 d .
O1 O 0.1294(3) -0.3766(3) 0.91724(18) 0.0383(7) Uani 1 1 d .
O2 O -0.0350(3) -0.3094(3) 0.82244(18) 0.0461(8) Uani 1 1 d .
O3 O -0.0901(3) 0.1628(3) 0.80236(16) 0.0343(6) Uani 1 1 d .
O4 O 0.0421(3) 0.3128(3) 0.89909(18) 0.0398(7) Uani 1 1 d .
O5 O 0.2045(3) 0.5726(3) 1.27375(19) 0.0404(7) Uani 1 1 d .
O6 O 0.3439(3) 0.7442(3) 1.3366(2) 0.0498(8) Uani 1 1 d .
O7 O 0.8492(3) 0.7794(3) 1.30532(19) 0.0411(7) Uani 1 1 d .
O8 O 0.9406(2) 0.5952(3) 1.28053(17) 0.0331(6) Uani 1 1 d .
O9 O -0.1783(4) -0.5109(5) 0.9299(2) 0.0879(15) Uani 1 1 d .
N1 N -0.2112(3) 0.0366(3) 0.6104(2) 0.0315(7) Uani 1 1 d .
N2 N -0.0760(3) 0.2333(3) 0.5344(2) 0.0335(7) Uani 1 1 d .
C1 C 0.0660(4) -0.2835(4) 0.8849(2) 0.0306(9) Uani 1 1 d .
C2 C 0.1107(4) -0.1429(3) 0.9187(2) 0.0263(8) Uani 1 1 d .
C3 C 0.0395(4) -0.0437(4) 0.8800(2) 0.0279(8) Uani 1 1 d .
H3 H -0.0353 -0.0658 0.8341 0.033 Uiso 1 1 calc R
C4 C 0.0799(4) 0.0871(3) 0.9096(2) 0.0267(8) Uani 1 1 d .
C5 C 0.0057(4) 0.1948(4) 0.8672(2) 0.0310(9) Uani 1 1 d .
C6 C 0.1908(4) 0.1179(4) 0.9778(2) 0.0299(8) Uani 1 1 d .
H6 H 0.2183 0.2069 0.9971 0.036 Uiso 1 1 calc R
C7 C 0.2635(4) 0.0202(3) 1.0192(2) 0.0263(8) Uani 1 1 d .
C8 C 0.2208(4) -0.1109(3) 0.9878(2) 0.0271(8) Uani 1 1 d .
H8 H 0.2668 -0.1786 1.0136 0.032 Uiso 1 1 calc R
C9 C 0.3829(4) 0.0583(3) 1.0917(2) 0.0261(8) Uani 1 1 d .
C10 C 0.4057(4) 0.1863(4) 1.1320(2) 0.0280(8) Uani 1 1 d .
H10 H 0.3405 0.2451 1.1160 0.034 Uiso 1 1 calc R
C11 C 0.5225(4) 0.2305(4) 1.1955(2) 0.0257(8) Uani 1 1 d .
C12 C 0.6164(4) 0.1410(4) 1.2216(3) 0.0324(9) Uani 1 1 d .
H12 H 0.6951 0.1678 1.2640 0.039 Uiso 1 1 calc R
C13 C 0.5925(4) 0.0126(4) 1.1845(3) 0.0375(10) Uani 1 1 d .
H13 H 0.6547 -0.0477 1.2032 0.045 Uiso 1 1 calc R
C14 C 0.4786(4) -0.0289(4) 1.1204(3) 0.0330(9) Uani 1 1 d .
H14 H 0.4654 -0.1163 1.0960 0.040 Uiso 1 1 calc R
C15 C 0.5434(4) 0.3713(3) 1.2311(2) 0.0251(8) Uani 1 1 d .
C16 C 0.4305(4) 0.4348(4) 1.2473(2) 0.0284(8) Uani 1 1 d .
H16 H 0.3413 0.3875 1.2384 0.034 Uiso 1 1 calc R
C17 C 0.4485(4) 0.5687(4) 1.2769(2) 0.0280(8) Uani 1 1 d .
C18 C 0.3260(4) 0.6331(4) 1.2966(2) 0.0296(8) Uani 1 1 d .
C19 C 0.5788(3) 0.6402(4) 1.2881(2) 0.0283(8) Uani 1 1 d .
H19 H 0.5900 0.7304 1.3062 0.034 Uiso 1 1 calc R
C20 C 0.6932(4) 0.5789(4) 1.2727(2) 0.0273(8) Uani 1 1 d .
C21 C 0.6749(4) 0.4442(4) 1.2454(2) 0.0275(8) Uani 1 1 d .
H21 H 0.7525 0.4021 1.2365 0.033 Uiso 1 1 calc R
C22 C 0.8340(4) 0.6581(4) 1.2864(2) 0.0292(8) Uani 1 1 d .
C23 C -0.2962(4) -0.0475(4) 0.6480(3) 0.0413(10) Uani 1 1 d .
H23 H -0.2926 -0.0380 0.7092 0.050 Uiso 1 1 calc R
C24 C -0.3879(6) -0.1462(5) 0.6012(3) 0.0612(14) Uani 1 1 d .
H24 H -0.4453 -0.2033 0.6299 0.073 Uiso 1 1 calc R
C25 C -0.3944(6) -0.1604(6) 0.5113(4) 0.0742(18) Uani 1 1 d .
H25 H -0.4564 -0.2273 0.4778 0.089 Uiso 1 1 calc R
C26 C -0.3085(6) -0.0748(5) 0.4711(3) 0.0616(15) Uani 1 1 d .
H26 H -0.3116 -0.0828 0.4099 0.074 Uiso 1 1 calc R
C27 C -0.2174(4) 0.0232(4) 0.5221(2) 0.0334(9) Uani 1 1 d .
C28 C -0.1258(4) 0.1224(4) 0.4828(2) 0.0310(9) Uani 1 1 d .
C29 C -0.0921(4) 0.1029(4) 0.3994(3) 0.0413(10) Uani 1 1 d .
H29 H -0.1248 0.0237 0.3653 0.050 Uiso 1 1 calc R
C30 C -0.0093(5) 0.2021(5) 0.3668(3) 0.0486(12) Uani 1 1 d .
H30 H 0.0130 0.1911 0.3101 0.058 Uiso 1 1 calc R
C31 C 0.0392(5) 0.3148(5) 0.4176(3) 0.0533(12) Uani 1 1 d .
H31 H 0.0939 0.3835 0.3963 0.064 Uiso 1 1 calc R
C32 C 0.0064(5) 0.3263(5) 0.5012(3) 0.0487(11) Uani 1 1 d .
H32 H 0.0434 0.4029 0.5370 0.058 Uiso 1 1 calc R

loop_
_atom_site_aniso_label
_atom_site_aniso_U_11
_atom_site_aniso_U_22
_atom_site_aniso_U_33
_atom_site_aniso_U_23
_atom_site_aniso_U_13
_atom_site_aniso_U_12
Mn1 0.0287(3) 0.0185(3) 0.0316(3) -0.0018(2) 0.0006(2) 0.0036(2)
Mn2 0.0227(3) 0.0234(3) 0.0283(3) -0.0036(2) 0.0023(2) 0.0028(2)
O1 0.0503(17) 0.0222(14) 0.0410(16) -0.0030(12) 0.0006(13) 0.0095(13)
O2 0.071(2) 0.0196(14) 0.0378(16) -0.0027(12) -0.0159(15) -0.0033(14)
O3 0.0343(15) 0.0333(15) 0.0322(15) 0.0060(12) -0.0032(12) 0.0002(12)
O4 0.0503(17) 0.0200(14) 0.0444(16) -0.0017(12) -0.0086(13) 0.0076(12)
O5 0.0169(13) 0.0497(18) 0.0532(17) -0.0022(14) 0.0012(12) 0.0062(12)
O6 0.0327(16) 0.0422(18) 0.072(2) -0.0242(16) 0.0030(15) 0.0121(14)
O7 0.0297(15) 0.0300(16) 0.0616(19) -0.0099(14) 0.0102(14) -0.0038(12)
O8 0.0184(13) 0.0392(16) 0.0420(16) -0.0007(13) 0.0060(11) 0.0053(11)
O9 0.075(3) 0.151(4) 0.064(2) 0.060(3) 0.041(2) 0.067(3)
N1 0.0342(18) 0.0276(17) 0.0326(18) -0.0028(14) 0.0059(14) 0.0039(14)
N2 0.0377(19) 0.0302(17) 0.0350(18) 0.0020(15) 0.0111(15) 0.0072(15)
C1 0.040(2) 0.0214(19) 0.029(2) -0.0051(16) 0.0071(18) -0.0008(17)
C2 0.034(2) 0.0177(17) 0.0266(19) -0.0034(15) 0.0069(16) 0.0006(15)
C3 0.030(2) 0.0267(19) 0.0251(19) -0.0007(15) 0.0024(16) 0.0005(16)
C4 0.029(2) 0.0235(18) 0.0280(19) -0.0031(15) 0.0063(16) 0.0043(15)
C5 0.032(2) 0.030(2) 0.032(2) 0.0070(17) 0.0071(17) 0.0046(17)
C6 0.035(2) 0.0189(18) 0.034(2) -0.0049(16) 0.0014(17) 0.0023(16)
C7 0.029(2) 0.0227(18) 0.0265(19) -0.0046(15) 0.0041(15) 0.0043(15)
C8 0.032(2) 0.0200(18) 0.0290(19) 0.0003(15) 0.0017(16) 0.0058(15)
C9 0.0261(19) 0.0230(18) 0.0286(19) 0.0044(15) 0.0014(15) 0.0028(15)
C10 0.0262(19) 0.0234(18) 0.033(2) -0.0017(16) -0.0001(16) 0.0076(15)
C11 0.0245(18) 0.0262(19) 0.0262(19) -0.0023(15) 0.0038(15) 0.0042(15)
C12 0.0243(19) 0.034(2) 0.036(2) -0.0048(17) -0.0051(16) 0.0065(16)
C13 0.034(2) 0.027(2) 0.051(3) 0.0062(19) 0.0000(19) 0.0132(17)
C14 0.032(2) 0.0239(19) 0.041(2) -0.0057(17) 0.0006(17) 0.0075(16)
C15 0.0250(19) 0.0238(18) 0.0261(19) -0.0035(15) 0.0020(15) 0.0060(15)
C16 0.0183(18) 0.029(2) 0.037(2) -0.0023(16) 0.0029(16) 0.0012(15)
C17 0.0182(18) 0.031(2) 0.034(2) -0.0042(16) 0.0014(15) 0.0056(15)
C18 0.0204(19) 0.035(2) 0.033(2) 0.0009(17) 0.0013(16) 0.0069(16)
C19 0.0192(18) 0.0260(19) 0.038(2) -0.0051(16) 0.0017(16) 0.0039(15)
C20 0.0174(17) 0.030(2) 0.033(2) -0.0016(16) 0.0042(15) 0.0008(15)
C21 0.0180(18) 0.031(2) 0.033(2) -0.0043(16) 0.0031(15) 0.0045(15)
C22 0.0216(19) 0.033(2) 0.032(2) -0.0004(17) 0.0041(16) 0.0013(16)
C23 0.048(3) 0.040(2) 0.035(2) -0.0002(19) 0.0104(19) -0.001(2)
C24 0.071(4) 0.045(3) 0.061(3) -0.004(2) 0.016(3) -0.022(3)
C25 0.090(4) 0.061(4) 0.056(3) -0.019(3) 0.007(3) -0.041(3)
C26 0.084(4) 0.058(3) 0.036(3) -0.013(2) 0.012(2) -0.023(3)
C27 0.039(2) 0.030(2) 0.031(2) -0.0057(17) 0.0026(17) 0.0050(17)
C28 0.033(2) 0.033(2) 0.027(2) -0.0040(17) 0.0034(16) 0.0127(17)
C29 0.048(3) 0.042(2) 0.035(2) -0.0054(19) 0.007(2) 0.014(2)
C30 0.052(3) 0.066(3) 0.033(2) 0.011(2) 0.013(2) 0.020(2)
C31 0.063(3) 0.055(3) 0.046(3) 0.016(2) 0.017(2) 0.004(2)
C32 0.053(3) 0.038(2) 0.054(3) 0.008(2) 0.009(2) -0.002(2)

loop_
_atom_type_symbol
_atom_type_description
_atom_type_scat_dispersion_real
_atom_type_scat_dispersion_imag
_atom_type_scat_source
C C 0.0033 0.0016 'International Tables Vol C Tables 4.2.6.8 and 6.1.1.4'
H H 0.0000 0.0000 'International Tables Vol C Tables 4.2.6.8 and 6.1.1.4'
N N 0.0061 0.0033 'International Tables Vol C Tables 4.2.6.8 and 6.1.1.4'
O O 0.0106 0.0060 'International Tables Vol C Tables 4.2.6.8 and 6.1.1.4'
Mn Mn 0.3368 0.7283 'International Tables Vol C Tables 4.2.6.8 and 6.1.1.4'

loop_
_geom_angle_atom_site_label_1
_geom_angle_atom_site_label_2
_geom_angle_atom_site_label_3
_geom_angle
_geom_angle_site_symmetry_1
_geom_angle_site_symmetry_3
O5 Mn1 O4 116.95(11) 2_557 1_545
O5 Mn1 O9 92.40(13) 2_557 .
O4 Mn1 O9 88.33(13) 1_545 .
O5 Mn1 O2 93.58(11) 2_557 .
O4 Mn1 O2 149.33(11) 1_545 .
O9 Mn1 O2 87.44(15) . .
O5 Mn1 O8 74.63(10) 2_557 2_657
O4 Mn1 O8 86.57(11) 1_545 2_657
O9 Mn1 O8 161.95(15) . 2_657
O2 Mn1 O8 105.55(11) . 2_657
O5 Mn1 O1 151.59(11) 2_557 .
O4 Mn1 O1 91.34(10) 1_545 .
O9 Mn1 O1 90.86(15) . .
O2 Mn1 O1 58.38(10) . .
O8 Mn1 O1 106.55(10) 2_657 .
O3 Mn2 N1 93.19(11) . .
O3 Mn2 N2 154.23(11) . .
N1 Mn2 N2 73.65(12) . .
O3 Mn2 O8 91.89(10) . 2_667
N1 Mn2 O8 158.26(10) . 2_667
N2 Mn2 O8 93.07(11) . 2_667
O3 Mn2 O6 96.09(12) . 2_567
N1 Mn2 O6 77.57(11) . 2_567
N2 Mn2 O6 102.34(12) . 2_567
O8 Mn2 O6 122.85(10) 2_667 2_567
O3 Mn2 O5 91.18(11) . 2_567
N1 Mn2 O5 132.61(10) . 2_567
N2 Mn2 O5 114.13(11) . 2_567
O8 Mn2 O5 68.33(9) 2_667 2_567
O6 Mn2 O5 55.05(10) 2_567 2_567
C1 O1 Mn1 88.7(2) . .
C1 O2 Mn1 92.5(2) . .
C5 O3 Mn2 128.8(2) . .
C5 O4 Mn1 120.4(2) . 1_565
C18 O5 Mn1 145.1(3) . 2_557
C18 O5 Mn2 89.1(2) . 2_567
Mn1 O5 Mn2 92.90(10) 2_557 2_567
C18 O6 Mn2 95.0(2) . 2_567
C22 O8 Mn1 133.2(2) . 2_657
C22 O8 Mn2 98.2(2) . 2_667
Mn1 O8 Mn2 94.54(10) 2_657 2_667
C23 N1 C27 118.3(3) . .
C23 N1 Mn2 123.3(3) . .
C27 N1 Mn2 115.5(3) . .
C32 N2 C28 117.5(3) . .
C32 N2 Mn2 125.1(3) . .
C28 N2 Mn2 116.6(3) . .
O2 C1 O1 119.9(3) . .
O2 C1 C2 119.3(3) . .
O1 C1 C2 120.8(3) . .
C8 C2 C3 120.4(3) . .
C8 C2 C1 120.8(3) . .
C3 C2 C1 118.8(3) . .
C4 C3 C2 119.8(3) . .
C4 C3 H3 120.1 . .
C2 C3 H3 120.1 . .
C3 C4 C6 119.3(3) . .
C3 C4 C5 120.1(3) . .
C6 C4 C5 120.6(3) . .
O3 C5 O4 123.7(3) . .
O3 C5 C4 118.4(3) . .
O4 C5 C4 117.9(3) . .
C4 C6 C7 122.4(3) . .
C4 C6 H6 118.8 . .
C7 C6 H6 118.8 . .
C8 C7 C6 117.1(3) . .
C8 C7 C9 122.5(3) . .
C6 C7 C9 120.4(3) . .
C7 C8 C2 121.0(3) . .
C7 C8 H8 119.5 . .
C2 C8 H8 119.5 . .
C10 C9 C14 117.1(3) . .
C10 C9 C7 120.3(3) . .
C14 C9 C7 122.6(3) . .
C9 C10 C11 122.6(3) . .
C9 C10 H10 118.7 . .
C11 C10 H10 118.7 . .
C12 C11 C10 118.4(3) . .
C12 C11 C15 122.5(3) . .
C10 C11 C15 119.1(3) . .
C13 C12 C11 119.6(3) . .
C13 C12 H12 120.2 . .
C11 C12 H12 120.2 . .
C12 C13 C14 121.4(4) . .
C12 C13 H13 119.3 . .
C14 C13 H13 119.3 . .
C13 C14 C9 120.8(3) . .
C13 C14 H14 119.6 . .
C9 C14 H14 119.6 . .
C16 C15 C21 118.3(3) . .
C16 C15 C11 120.4(3) . .
C21 C15 C11 121.2(3) . .
C15 C16 C17 120.7(3) . .
C15 C16 H16 119.6 . .
C17 C16 H16 119.6 . .
C19 C17 C16 120.1(3) . .
C19 C17 C18 120.4(3) . .
C16 C17 C18 119.5(3) . .
O6 C18 O5 120.6(3) . .
O6 C18 C17 119.9(3) . .
O5 C18 C17 119.6(3) . .
C17 C19 C20 120.2(3) . .
C17 C19 H19 119.9 . .
C20 C19 H19 119.9 . .
C19 C20 C21 119.3(3) . .
C19 C20 C22 119.3(3) . .
C21 C20 C22 121.4(3) . .
C15 C21 C20 121.3(3) . .
C15 C21 H21 119.3 . .
C20 C21 H21 119.3 . .
O7 C22 O8 120.7(3) . .
O7 C22 C20 121.5(3) . .
O8 C22 C20 117.7(3) . .
N1 C23 C24 123.0(4) . .
N1 C23 H23 118.5 . .
C24 C23 H23 118.5 . .
C23 C24 C25 118.9(5) . .
C23 C24 H24 120.6 . .
C25 C24 H24 120.6 . .
C24 C25 C26 119.1(5) . .
C24 C25 H25 120.4 . .
C26 C25 H25 120.4 . .
C25 C26 C27 119.3(4) . .
C25 C26 H26 120.3 . .
C27 C26 H26 120.3 . .
N1 C27 C26 121.4(4) . .
N1 C27 C28 116.3(3) . .
C26 C27 C28 122.2(4) . .
N2 C28 C29 121.6(4) . .
N2 C28 C27 115.5(3) . .
C29 C28 C27 122.8(4) . .
C28 C29 C30 119.1(4) . .
C28 C29 H29 120.4 . .
C30 C29 H29 120.4 . .
C31 C30 C29 119.6(4) . .
C31 C30 H30 120.2 . .
C29 C30 H30 120.2 . .
C30 C31 C32 118.5(5) . .
C30 C31 H31 120.7 . .
C32 C31 H31 120.7 . .
N2 C32 C31 123.5(4) . .
N2 C32 H32 118.2 . .
C31 C32 H32 118.2 . .

loop_
_geom_bond_atom_site_label_1
_geom_bond_atom_site_label_2
_geom_bond_distance
_geom_bond_site_symmetry_2
Mn1 O5 2.116(3) 2_557
Mn1 O4 2.125(3) 1_545
Mn1 O9 2.193(3) .
Mn1 O2 2.193(3) .
Mn1 O8 2.200(3) 2_657
Mn1 O1 2.274(3) .
Mn2 O3 2.091(3) .
Mn2 N1 2.232(3) .
Mn2 N2 2.231(3) .
Mn2 O8 2.260(3) 2_667
Mn2 O6 2.284(3) 2_567
Mn2 O5 2.397(3) 2_567
O1 C1 1.262(4) .
O2 C1 1.256(5) .
O3 C5 1.255(4) .
O4 C5 1.258(4) .
O4 Mn1 2.125(3) 1_565
O5 C18 1.259(4) .
O5 Mn1 2.116(3) 2_557
O5 Mn2 2.397(3) 2_567
O6 C18 1.234(5) .
O6 Mn2 2.284(3) 2_567
O7 C22 1.234(4) .
O8 C22 1.286(4) .
O8 Mn1 2.200(3) 2_657
O8 Mn2 2.260(3) 2_667
N1 C23 1.332(5) .
N1 C27 1.341(5) .
N2 C32 1.336(5) .
N2 C28 1.338(5) .
C1 C2 1.483(5) .
C2 C8 1.383(5) .
C2 C3 1.387(5) .
C3 C4 1.371(5) .
C3 H3 0.9300 .
C4 C6 1.378(5) .
C4 C5 1.493(5) .
C6 C7 1.398(5) .
C6 H6 0.9300 .
C7 C8 1.384(5) .
C7 C9 1.481(5) .
C8 H8 0.9300 .
C9 C10 1.385(5) .
C9 C14 1.390(5) .
C10 C11 1.393(5) .
C10 H10 0.9300 .
C11 C12 1.386(5) .
C11 C15 1.480(5) .
C12 C13 1.372(5) .
C12 H12 0.9300 .
C13 C14 1.374(5) .
C13 H13 0.9300 .
C14 H14 0.9300 .
C15 C16 1.378(5) .
C15 C21 1.385(5) .
C16 C17 1.389(5) .
C16 H16 0.9300 .
C17 C19 1.370(5) .
C17 C18 1.480(5) .
C19 C20 1.376(5) .
C19 H19 0.9300 .
C20 C21 1.388(5) .
C20 C22 1.487(5) .
C21 H21 0.9300 .
C23 C24 1.358(6) .
C23 H23 0.9300 .
C24 C25 1.366(7) .
C24 H24 0.9300 .
C25 C26 1.369(7) .
C25 H25 0.9300 .
C26 C27 1.376(6) .
C26 H26 0.9300 .
C27 C28 1.479(5) .
C28 C29 1.374(5) .
C29 C30 1.376(6) .
C29 H29 0.9300 .
C30 C31 1.344(6) .
C30 H30 0.9300 .
C31 C32 1.366(6) .
C31 H31 0.9300 .
C32 H32 0.9300 .

loop_
_geom_torsion_atom_site_label_1
_geom_torsion_atom_site_label_2
_geom_torsion_atom_site_label_3
_geom_torsion_atom_site_label_4
_geom_torsion
_geom_torsion_site_symmetry_1
O5 Mn1 O1 C1 14.4(4) 2_557
O4 Mn1 O1 C1 -170.6(2) 1_545
O9 Mn1 O1 C1 -82.3(2) .
O2 Mn1 O1 C1 4.2(2) .
O8 Mn1 O1 C1 102.5(2) 2_657
O5 Mn1 O2 C1 -179.4(2) 2_557
O4 Mn1 O2 C1 6.0(4) 1_545
O9 Mn1 O2 C1 88.4(3) .
O8 Mn1 O2 C1 -104.3(2) 2_657
O1 Mn1 O2 C1 -4.2(2) .
N1 Mn2 O3 C5 145.7(3) .
N2 Mn2 O3 C5 87.9(4) .
O8 Mn2 O3 C5 -13.2(3) 2_667
O6 Mn2 O3 C5 -136.5(3) 2_567
O5 Mn2 O3 C5 -81.5(3) 2_567
O3 Mn2 N1 C23 34.0(3) .
N2 Mn2 N1 C23 -168.5(3) .
O8 Mn2 N1 C23 137.3(3) 2_667
O6 Mn2 N1 C23 -61.5(3) 2_567
O5 Mn2 N1 C23 -60.5(4) 2_567
O3 Mn2 N1 C27 -165.6(3) .
N2 Mn2 N1 C27 -8.1(3) .
O8 Mn2 N1 C27 -62.3(4) 2_667
O6 Mn2 N1 C27 98.9(3) 2_567
O5 Mn2 N1 C27 99.9(3) 2_567
O3 Mn2 N2 C32 -109.7(4) .
N1 Mn2 N2 C32 -171.4(4) .
O8 Mn2 N2 C32 -8.9(3) 2_667
O6 Mn2 N2 C32 115.7(3) 2_567
O5 Mn2 N2 C32 58.7(4) 2_567
O3 Mn2 N2 C28 60.4(4) .
N1 Mn2 N2 C28 -1.3(3) .
O8 Mn2 N2 C28 161.2(3) 2_667
O6 Mn2 N2 C28 -74.2(3) 2_567
O5 Mn2 N2 C28 -131.2(3) 2_567
Mn1 O2 C1 O1 7.4(4) .
Mn1 O2 C1 C2 -173.6(3) .
Mn1 O1 C1 O2 -7.2(4) .
Mn1 O1 C1 C2 173.9(3) .
O2 C1 C2 C8 179.5(4) .
O1 C1 C2 C8 -1.5(6) .
O2 C1 C2 C3 -0.2(5) .
O1 C1 C2 C3 178.8(4) .
C8 C2 C3 C4 0.9(5) .
C1 C2 C3 C4 -179.4(3) .
C2 C3 C4 C6 -0.2(5) .
C2 C3 C4 C5 178.8(3) .
Mn2 O3 C5 O4 55.7(5) .
Mn2 O3 C5 C4 -125.0(3) .
Mn1 O4 C5 O3 -9.6(5) 1_565
Mn1 O4 C5 C4 171.0(2) 1_565
C3 C4 C5 O3 -2.5(5) .
C6 C4 C5 O3 176.5(3) .
C3 C4 C5 O4 176.8(3) .
C6 C4 C5 O4 -4.1(5) .
C3 C4 C6 C7 -0.7(6) .
C5 C4 C6 C7 -179.8(3) .
C4 C6 C7 C8 0.9(6) .
C4 C6 C7 C9 179.4(3) .
C6 C7 C8 C2 -0.1(5) .
C9 C7 C8 C2 -178.6(3) .
C3 C2 C8 C7 -0.8(6) .
C1 C2 C8 C7 179.5(3) .
C8 C7 C9 C10 -168.0(3) .
C6 C7 C9 C10 13.6(5) .
C8 C7 C9 C14 14.1(6) .
C6 C7 C9 C14 -164.3(4) .
C14 C9 C10 C11 3.3(6) .
C7 C9 C10 C11 -174.8(3) .
C9 C10 C11 C12 -2.6(6) .
C9 C10 C11 C15 176.2(3) .
C10 C11 C12 C13 0.2(6) .
C15 C11 C12 C13 -178.6(4) .
C11 C12 C13 C14 1.4(6) .
C12 C13 C14 C9 -0.6(6) .
C10 C9 C14 C13 -1.7(6) .
C7 C9 C14 C13 176.3(4) .
C12 C11 C15 C16 -142.9(4) .
C10 C11 C15 C16 38.4(5) .
C12 C11 C15 C21 39.9(5) .
C10 C11 C15 C21 -138.8(4) .
C21 C15 C16 C17 0.3(5) .
C11 C15 C16 C17 -177.0(3) .
C15 C16 C17 C19 1.7(6) .
C15 C16 C17 C18 -178.0(3) .
Mn2 O6 C18 O5 -6.1(4) 2_567
Mn2 O6 C18 C17 175.2(3) 2_567
Mn1 O5 C18 O6 99.5(5) 2_557
Mn2 O5 C18 O6 5.8(4) 2_567
Mn1 O5 C18 C17 -81.8(5) 2_557
Mn2 O5 C18 C17 -175.6(3) 2_567
C19 C17 C18 O6 -11.8(6) .
C16 C17 C18 O6 167.8(4) .
C19 C17 C18 O5 169.6(4) .
C16 C17 C18 O5 -10.8(5) .
C16 C17 C19 C20 -1.9(6) .
C18 C17 C19 C20 177.7(3) .
C17 C19 C20 C21 0.3(6) .
C17 C19 C20 C22 -179.3(3) .
C16 C15 C21 C20 -2.0(5) .
C11 C15 C21 C20 175.3(3) .
C19 C20 C21 C15 1.7(6) .
C22 C20 C21 C15 -178.7(3) .
Mn1 O8 C22 O7 -99.5(4) 2_657
Mn2 O8 C22 O7 4.7(4) 2_667
Mn1 O8 C22 C20 82.6(4) 2_657
Mn2 O8 C22 C20 -173.2(3) 2_667
C19 C20 C22 O7 -5.0(6) .
C21 C20 C22 O7 175.5(4) .
C19 C20 C22 O8 172.9(3) .
C21 C20 C22 O8 -6.7(5) .
C27 N1 C23 C24 0.4(7) .
Mn2 N1 C23 C24 160.3(4) .
N1 C23 C24 C25 -0.3(8) .
C23 C24 C25 C26 0.0(9) .
C24 C25 C26 C27 0.1(9) .
C23 N1 C27 C26 -0.2(6) .
Mn2 N1 C27 C26 -161.6(4) .
C23 N1 C27 C28 177.3(3) .
Mn2 N1 C27 C28 15.9(4) .
C25 C26 C27 N1 0.0(8) .
C25 C26 C27 C28 -177.5(5) .
C32 N2 C28 C29 1.1(6) .
Mn2 N2 C28 C29 -169.8(3) .
C32 N2 C28 C27 -179.4(4) .
Mn2 N2 C28 C27 9.7(4) .
N1 C27 C28 N2 -17.2(5) .
C26 C27 C28 N2 160.3(4) .
N1 C27 C28 C29 162.3(4) .
C26 C27 C28 C29 -20.2(6) .
N2 C28 C29 C30 -2.4(6) .
C27 C28 C29 C30 178.1(4) .
C28 C29 C30 C31 1.2(7) .
C29 C30 C31 C32 1.2(7) .
C28 N2 C32 C31 1.5(6) .
Mn2 N2 C32 C31 171.5(4) .
C30 C31 C32 N2 -2.6(7) .

loop_
_platon_squeeze_void_nr
_platon_squeeze_void_average_x
_platon_squeeze_void_average_y
_platon_squeeze_void_average_z
_platon_squeeze_void_volume
_platon_squeeze_void_count_electrons
1 0.500 0.500 0.500 86.0 12.1
2 0.500 0.500 1.000 83.1 17.4
